data_7241024
loop_
_publ_author_name
'Bechu, Damien'
'Petre, Alexandru Mihai'
'Hosseini, Mir Wais'
'Baudron, St\'ephane'

_publ_section_title
;
 Heterometallic coordination polymers based on homo- and heteroleptic
 Au(III) dithiolene complexes
;
_journal_name_full CrystEngComm
_journal_paper_doi 10.1039/D0CE01090A
_journal_year 2020
_chemical_formula_sum 'C25 H16 Au N3 S4'
_chemical_formula_weight 683.66
_space_group_crystal_system monoclinic
_space_group_IT_number 15
_space_group_name_Hall '-C 2yc'
_space_group_name_H-M_alt 'C 1 2/c 1'
_atom_sites_solution_hydrogens geom
_audit_creation_method SHELXL-2014/7
_audit_update_record
;
2020-07-20 deposited with the CCDC.	2020-08-10 downloaded from the CCDC.
;
_cell_angle_alpha 90
_cell_angle_beta 98.850(3)
_cell_angle_gamma 90
_cell_formula_units_Z 8
_cell_length_a 17.0312(9)
_cell_length_b 10.1352(9)
_cell_length_c 26.7022(15)
_cell_measurement_reflns_used 9564
_cell_measurement_temperature 173(2)
_cell_measurement_theta_max 30.04
_cell_measurement_theta_min 2.35
_cell_volume 4554.3(5)
_computing_cell_refinement 'Bruker SAINT'
_computing_data_collection 'Bruker APEX2'
_computing_data_reduction 'Bruker SAINT'
_computing_molecular_graphics 'Bruker SHELXTL'
_computing_publication_material 'Bruker SHELXTL'
_computing_structure_refinement 'SHELXL-2014 (Sheldrick 2014)'
_computing_structure_solution 'SHELXS-97 (Sheldrick 2008)'
_diffrn_ambient_temperature 173(2)
_diffrn_measured_fraction_theta_full 1.000
_diffrn_measured_fraction_theta_max 0.995
_diffrn_measurement_device_type 'Bruker APEX-II CCD'
_diffrn_measurement_method '\f and \w scans'
_diffrn_radiation_type MoK\a
_diffrn_radiation_wavelength 0.71073
_diffrn_reflns_av_R_equivalents 0.0591
_diffrn_reflns_av_unetI/netI 0.0319
_diffrn_reflns_Laue_measured_fraction_full 1.000
_diffrn_reflns_Laue_measured_fraction_max 0.995
_diffrn_reflns_limit_h_max 24
_diffrn_reflns_limit_h_min -24
_diffrn_reflns_limit_k_max 14
_diffrn_reflns_limit_k_min -14
_diffrn_reflns_limit_l_max 30
_diffrn_reflns_limit_l_min -37
_diffrn_reflns_number 80529
_diffrn_reflns_point_group_measured_fraction_full 1.000
_diffrn_reflns_point_group_measured_fraction_max 0.995
_diffrn_reflns_theta_full 25.242
_diffrn_reflns_theta_max 30.189
_diffrn_reflns_theta_min 2.346
_exptl_absorpt_coefficient_mu 6.848
_exptl_absorpt_correction_T_max 0.683
_exptl_absorpt_correction_T_min 0.683
_exptl_absorpt_correction_type multi-scan
_exptl_absorpt_process_details sadabs
_exptl_crystal_colour orange
_exptl_crystal_density_diffrn 1.994
_exptl_crystal_density_meas ?
_exptl_crystal_description platelet
_exptl_crystal_F_000 2639
_exptl_crystal_size_max 0.060
_exptl_crystal_size_mid 0.060
_exptl_crystal_size_min 0.060
_refine_diff_density_max 1.585
_refine_diff_density_min -1.537
_refine_diff_density_rms 0.146
_refine_ls_extinction_method none
_refine_ls_goodness_of_fit_ref 1.088
_refine_ls_hydrogen_treatment constr
_refine_ls_matrix_type full
_refine_ls_number_parameters 298
_refine_ls_number_reflns 6714
_refine_ls_number_restraints 0
_refine_ls_restrained_S_all 1.088
_refine_ls_R_factor_all 0.0354
_refine_ls_R_factor_gt 0.0293
_refine_ls_shift/su_max 0.000
_refine_ls_shift/su_mean 0.000
_refine_ls_structure_factor_coef Fsqd
_refine_ls_weighting_details 'w=1/[\s^2^(Fo^2^)+(0.0316P)^2^+13.9392P] where P=(Fo^2^+2Fc^2^)/3'
_refine_ls_weighting_scheme calc
_refine_ls_wR_factor_gt 0.0670
_refine_ls_wR_factor_ref 0.0688
_reflns_Friedel_coverage 0.000
_reflns_number_gt 6041
_reflns_number_total 6714
_reflns_threshold_expression 'I > 2\s(I)'
_cod_data_source_file d0ce01090a2.cif
_cod_data_source_block complex1
_cod_depositor_comments
;
The following automatic conversions were performed:

data item '_exptl_crystal_density_meas' value 'not measured' was
changed to '?' -- the value is perceived as not measured.

Automatic conversion script
Id: cif_fix_values 7556 2019-12-06 15:28:31Z antanas 
;
_cod_original_sg_symbol_H-M 'C 2/c'
_cod_database_code 7241024
_shelx_shelxl_version_number 2014/7
_shelx_space_group_comment
;
The symmetry employed for this shelxl refinement is uniquely defined
by the following loop, which should always be used as a source of
symmetry information in preference to the above space-group names.
They are only intended as comments.
;
_shelx_estimated_absorpt_t_min 0.684
_shelx_estimated_absorpt_t_max 0.684

loop_
_space_group_symop_operation_xyz
'x, y, z'
'-x, y, -z+1/2'
'x+1/2, y+1/2, z'
'-x+1/2, y+1/2, -z+1/2'
'-x, -y, -z'
'x, -y, z-1/2'
'-x+1/2, -y+1/2, -z'
'x+1/2, -y+1/2, z-1/2'

loop_
_atom_site_label
_atom_site_type_symbol
_atom_site_fract_x
_atom_site_fract_y
_atom_site_fract_z
_atom_site_U_iso_or_equiv
_atom_site_adp_type
_atom_site_occupancy
_atom_site_site_symmetry_order
_atom_site_calc_flag
_atom_site_refinement_flags_posn
_atom_site_refinement_flags_adp
_atom_site_refinement_flags_occupancy
_atom_site_disorder_assembly
_atom_site_disorder_group
C1 C 0.40488(19) 0.1827(3) 0.13431(13) 0.0242(7) Uani 1 1 d . . . . .
C2 C 0.36078(18) 0.2776(3) 0.15134(12) 0.0226(6) Uani 1 1 d . . . . .
C3 C 0.51364(19) -0.0076(3) 0.17387(12) 0.0247(7) Uani 1 1 d . . . . .
C4 C 0.45055(19) -0.0882(4) 0.18187(12) 0.0263(7) Uani 1 1 d . . . . .
H04 H 0.3985 -0.0532 0.1806 0.032 Uiso 1 1 calc R U . . .
C5 C 0.4657(2) -0.2205(4) 0.19170(13) 0.0301(7) Uani 1 1 d . . . . .
H05 H 0.4223 -0.2751 0.1968 0.036 Uiso 1 1 calc R U . . .
C6 C 0.5971(2) -0.1961(4) 0.18822(14) 0.0320(8) Uani 1 1 d . . . . .
H06 H 0.6488 -0.2332 0.1910 0.038 Uiso 1 1 calc R U . . .
C7 C 0.58921(19) -0.0639(4) 0.17798(13) 0.0281(7) Uani 1 1 d . . . . .
H07 H 0.6341 -0.0117 0.1738 0.034 Uiso 1 1 calc R U . . .
C8 C 0.3450(2) 0.3497(3) 0.24889(13) 0.0231(7) Uani 1 1 d . . . . .
C9 C 0.3449(2) 0.4433(4) 0.28686(13) 0.0322(8) Uani 1 1 d . . . . .
H9 H 0.3740 0.5231 0.2862 0.039 Uiso 1 1 calc R U . . .
C10 C 0.3015(2) 0.4181(4) 0.32562(14) 0.0389(9) Uani 1 1 d . . . . .
H10 H 0.3013 0.4835 0.3511 0.047 Uiso 1 1 calc R U . . .
C11 C 0.2630(2) 0.2172(4) 0.29363(14) 0.0353(8) Uani 1 1 d . . . . .
H11 H 0.2355 0.1365 0.2961 0.042 Uiso 1 1 calc R U . . .
C12 C 0.3037(2) 0.2327(3) 0.25292(13) 0.0272(7) Uani 1 1 d . . . . .
H12 H 0.3034 0.1650 0.2283 0.033 Uiso 1 1 calc R U . . .
C13 C 0.12623(16) 0.2148(3) 0.03392(11) 0.0149(5) Uani 1 1 d . . . . .
C14 C 0.0839(2) 0.3128(4) 0.05096(14) 0.0276(7) Uani 1 1 d . . . . .
H14 H 0.1075 0.3660 0.0785 0.033 Uiso 1 1 calc R U . . .
C15 C 0.0054(2) 0.3369(4) 0.02846(16) 0.0355(9) Uani 1 1 d . . . . .
H15 H -0.0240 0.4056 0.0411 0.043 Uiso 1 1 calc R U . . .
C16 C -0.0294(2) 0.2623(4) -0.01160(15) 0.0348(8) Uani 1 1 d . . . . .
H16 H -0.0826 0.2798 -0.0266 0.042 Uiso 1 1 calc R U . . .
C17 C 0.0131(2) 0.1604(3) -0.03052(14) 0.0267(7) Uani 1 1 d . . . . .
C18 C 0.09181(19) 0.1378(3) -0.00664(12) 0.0209(6) Uani 1 1 d . . . . .
C19 C -0.0171(2) 0.0775(4) -0.07268(13) 0.0311(8) Uani 1 1 d . . . . .
H19 H -0.0702 0.0899 -0.0891 0.037 Uiso 1 1 calc R U . . .
C20 C 0.0279(2) -0.0178(4) -0.08960(13) 0.0293(7) Uani 1 1 d . . . . .
H20 H 0.0059 -0.0703 -0.1178 0.035 Uiso 1 1 calc R U . . .
C21 C 0.1082(2) -0.0413(3) -0.06592(12) 0.0250(7) Uani 1 1 d . . . . .
C22 C 0.13850(18) 0.0380(3) -0.02419(12) 0.0221(6) Uani 1 1 d . . . . .
C23 C 0.2638(2) -0.0699(4) -0.01566(13) 0.0306(7) Uani 1 1 d . . . . .
H23 H 0.3168 -0.0806 0.0011 0.037 Uiso 1 1 calc R U . . .
C24 C 0.2349(3) -0.1497(4) -0.05736(15) 0.0343(9) Uani 1 1 d . . . . .
H24 H 0.2686 -0.2145 -0.0686 0.041 Uiso 1 1 calc R U . . .
C25 C 0.1592(2) -0.1356(4) -0.08200(14) 0.0316(8) Uani 1 1 d . . . . .
H25 H 0.1407 -0.1901 -0.1103 0.038 Uiso 1 1 calc R U . . .
N1 N 0.53705(19) -0.2768(3) 0.19458(12) 0.0323(7) Uani 1 1 d . . . . .
N2 N 0.2596(2) 0.3072(4) 0.32953(13) 0.0408(8) Uani 1 1 d . . . . .
N3 N 0.21604(17) 0.0225(3) 0.00073(11) 0.0282(6) Uani 1 1 d . . . . .
S1 S 0.36967(5) 0.08469(9) 0.08159(3) 0.02786(18) Uani 1 1 d . . . . .
S03 S 0.40007(5) 0.38749(9) 0.20008(3) 0.02960(18) Uani 1 1 d . . . . .
S3 S 0.26428(5) 0.31388(8) 0.12207(3) 0.02500(17) Uani 1 1 d . . . . .
S4 S 0.50628(5) 0.16203(8) 0.15941(4) 0.0352(2) Uani 1 1 d . . . . .
Au1 Au 0.24234(2) 0.15790(2) 0.05914(2) 0.01803(5) Uani 1 1 d . . . . .

loop_
_atom_site_aniso_label
_atom_site_aniso_U_11
_atom_site_aniso_U_22
_atom_site_aniso_U_33
_atom_site_aniso_U_23
_atom_site_aniso_U_13
_atom_site_aniso_U_12
C1 0.0186(15) 0.0277(16) 0.0245(17) 0.0010(13) -0.0028(12) -0.0009(12)
C2 0.0208(15) 0.0254(16) 0.0204(16) 0.0017(13) -0.0006(12) -0.0036(12)
C3 0.0228(15) 0.0280(17) 0.0210(16) -0.0018(13) -0.0040(12) 0.0034(12)
C4 0.0207(15) 0.0348(19) 0.0219(16) -0.0004(14) -0.0012(12) 0.0034(13)
C5 0.0292(18) 0.038(2) 0.0224(17) -0.0001(15) 0.0007(13) -0.0041(15)
C6 0.0269(17) 0.040(2) 0.0299(19) 0.0025(16) 0.0061(14) 0.0114(15)
C7 0.0205(15) 0.0334(18) 0.0300(18) -0.0001(15) 0.0026(13) 0.0012(13)
C8 0.0238(16) 0.0244(16) 0.0194(16) 0.0000(12) -0.0020(12) 0.0042(12)
C9 0.038(2) 0.0266(17) 0.0293(19) -0.0039(14) -0.0023(15) 0.0036(15)
C10 0.047(2) 0.045(2) 0.0237(18) -0.0077(17) 0.0023(16) 0.0038(18)
C11 0.0323(19) 0.040(2) 0.033(2) 0.0085(17) 0.0047(15) -0.0012(16)
C12 0.0279(17) 0.0255(16) 0.0270(17) 0.0003(14) 0.0007(13) -0.0026(13)
C13 0.0134(12) 0.0169(13) 0.0140(13) 0.0005(11) 0.0012(10) 0.0013(10)
C14 0.0261(17) 0.0307(17) 0.0261(18) -0.0045(14) 0.0040(13) 0.0041(14)
C15 0.0267(18) 0.041(2) 0.039(2) -0.0056(16) 0.0040(16) 0.0135(15)
C16 0.0209(16) 0.042(2) 0.039(2) -0.0001(17) -0.0009(14) 0.0075(15)
C17 0.0174(15) 0.0355(19) 0.0268(18) 0.0041(14) 0.0024(13) -0.0009(12)
C18 0.0206(15) 0.0244(15) 0.0175(15) 0.0038(12) 0.0020(12) 0.0012(12)
C19 0.0233(16) 0.042(2) 0.0262(18) 0.0015(15) -0.0031(13) -0.0060(15)
C20 0.0285(17) 0.0358(19) 0.0221(16) 0.0003(14) -0.0009(13) -0.0068(14)
C21 0.0282(16) 0.0254(16) 0.0221(16) 0.0009(13) 0.0062(13) -0.0013(13)
C22 0.0211(15) 0.0254(16) 0.0201(15) 0.0055(12) 0.0044(11) -0.0005(12)
C23 0.0298(18) 0.0318(18) 0.0297(19) -0.0045(15) 0.0030(14) 0.0090(14)
C24 0.040(2) 0.032(2) 0.031(2) -0.0086(15) 0.0044(16) 0.0097(15)
C25 0.039(2) 0.0296(18) 0.0255(18) -0.0068(14) 0.0010(15) 0.0007(15)
N1 0.0389(17) 0.0300(16) 0.0283(16) 0.0013(13) 0.0056(13) 0.0033(13)
N2 0.0400(19) 0.054(2) 0.0288(18) 0.0021(16) 0.0080(14) 0.0042(16)
N3 0.0293(15) 0.0273(14) 0.0283(15) 0.0007(12) 0.0060(12) 0.0042(12)
S1 0.0218(4) 0.0316(4) 0.0288(4) -0.0082(3) -0.0004(3) 0.0062(3)
S03 0.0317(4) 0.0291(4) 0.0284(4) -0.0066(4) 0.0062(3) -0.0105(3)
S3 0.0200(4) 0.0255(4) 0.0293(4) -0.0044(3) 0.0031(3) 0.0031(3)
S4 0.0209(4) 0.0270(4) 0.0534(6) 0.0013(4) -0.0076(4) 0.0011(3)
Au1 0.01722(7) 0.02071(7) 0.01601(7) 0.00082(4) 0.00211(4) 0.00245(4)

loop_
_atom_type_symbol
_atom_type_description
_atom_type_scat_dispersion_real
_atom_type_scat_dispersion_imag
_atom_type_scat_source
C C 0.0030 0.0020 'International Tables Vol C Tables 4.2.6.8 and 6.1.1.4'
H H 0.0000 0.0000 'International Tables Vol C Tables 4.2.6.8 and 6.1.1.4'
N N 0.0060 0.0030 'International Tables Vol C Tables 4.2.6.8 and 6.1.1.4'
S S 0.1250 0.1230 'International Tables Vol C Tables 4.2.6.8 and 6.1.1.4'
Au Au -2.0130 8.8020 'International Tables Vol C Tables 4.2.6.8 and 6.1.1.4'

loop_
_geom_angle_atom_site_label_1
_geom_angle_atom_site_label_2
_geom_angle_atom_site_label_3
_geom_angle
_geom_angle_site_symmetry_1
_geom_angle_site_symmetry_3
_geom_angle_publ_flag
C2 C1 S1 122.6(3) . . ?
C2 C1 S4 121.5(3) . . ?
S1 C1 S4 115.5(2) . . ?
C1 C2 S3 122.4(3) . . ?
C1 C2 S03 122.3(2) . . ?
S3 C2 S03 114.91(19) . . ?
C4 C3 C7 118.2(3) . . ?
C4 C3 S4 125.1(3) . . ?
C7 C3 S4 116.7(3) . . ?
C5 C4 C3 118.2(3) . . ?
C5 C4 H04 120.9 . . ?
C3 C4 H04 120.9 . . ?
N1 C5 C4 124.6(3) . . ?
N1 C5 H05 117.7 . . ?
C4 C5 H05 117.7 . . ?
N1 C6 C7 124.6(3) . . ?
N1 C6 H06 117.7 . . ?
C7 C6 H06 117.7 . . ?
C6 C7 C3 118.4(3) . . ?
C6 C7 H07 120.8 . . ?
C3 C7 H07 120.8 . . ?
C9 C8 C12 117.9(3) . . ?
C9 C8 S03 116.9(3) . . ?
C12 C8 S03 125.2(3) . . ?
C10 C9 C8 118.7(4) . . ?
C10 C9 H9 120.6 . . ?
C8 C9 H9 120.6 . . ?
N2 C10 C9 124.3(4) . . ?
N2 C10 H10 117.9 . . ?
C9 C10 H10 117.9 . . ?
N2 C11 C12 124.7(4) . . ?
N2 C11 H11 117.6 . . ?
C12 C11 H11 117.6 . . ?
C11 C12 C8 118.5(3) . . ?
C11 C12 H12 120.7 . . ?
C8 C12 H12 120.7 . . ?
C14 C13 C18 119.6(3) . . ?
C14 C13 Au1 129.0(2) . . ?
C18 C13 Au1 111.4(2) . . ?
C13 C14 C15 120.6(3) . . ?
C13 C14 H14 119.7 . . ?
C15 C14 H14 119.7 . . ?
C16 C15 C14 120.6(3) . . ?
C16 C15 H15 119.7 . . ?
C14 C15 H15 119.7 . . ?
C15 C16 C17 120.3(3) . . ?
C15 C16 H16 119.9 . . ?
C17 C16 H16 119.9 . . ?
C16 C17 C18 117.7(3) . . ?
C16 C17 C19 124.9(3) . . ?
C18 C17 C19 117.4(3) . . ?
C13 C18 C22 118.0(3) . . ?
C13 C18 C17 121.2(3) . . ?
C22 C18 C17 120.7(3) . . ?
C20 C19 C17 121.7(3) . . ?
C20 C19 H19 119.1 . . ?
C17 C19 H19 119.1 . . ?
C19 C20 C21 121.5(3) . . ?
C19 C20 H20 119.3 . . ?
C21 C20 H20 119.3 . . ?
C25 C21 C22 117.6(3) . . ?
C25 C21 C20 124.8(3) . . ?
C22 C21 C20 117.6(3) . . ?
N3 C22 C21 121.3(3) . . ?
N3 C22 C18 117.6(3) . . ?
C21 C22 C18 121.1(3) . . ?
N3 C23 C24 119.9(3) . . ?
N3 C23 H23 120.0 . . ?
C24 C23 H23 120.0 . . ?
C25 C24 C23 120.9(3) . . ?
C25 C24 H24 119.6 . . ?
C23 C24 H24 119.6 . . ?
C24 C25 C21 120.6(3) . . ?
C24 C25 H25 119.7 . . ?
C21 C25 H25 119.7 . . ?
C5 N1 C6 115.9(3) . . ?
C11 N2 C10 115.8(3) . . ?
C23 N3 C22 119.7(3) . . ?
C23 N3 Au1 128.9(2) . . ?
C22 N3 Au1 111.3(2) . . ?
C1 S1 Au1 102.74(11) . . ?
C8 S03 C2 102.95(15) . . ?
C2 S3 Au1 102.63(11) . . ?
C3 S4 C1 103.39(16) . . ?
C13 Au1 N3 81.65(11) . . ?
C13 Au1 S1 175.55(8) . . ?
N3 Au1 S1 93.95(8) . . ?
C13 Au1 S3 94.94(8) . . ?
N3 Au1 S3 176.55(8) . . ?
S1 Au1 S3 89.45(3) . . ?

loop_
_geom_bond_atom_site_label_1
_geom_bond_atom_site_label_2
_geom_bond_distance
_geom_bond_site_symmetry_2
_geom_bond_publ_flag
C1 C2 1.342(5) . ?
C1 S1 1.752(3) . ?
C1 S4 1.766(3) . ?
C2 S3 1.747(3) . ?
C2 S03 1.764(3) . ?
C3 C4 1.392(5) . ?
C3 C7 1.397(4) . ?
C3 S4 1.762(3) . ?
C4 C5 1.383(5) . ?
C4 H04 0.9500 . ?
C5 N1 1.334(5) . ?
C5 H05 0.9500 . ?
C6 N1 1.341(5) . ?
C6 C7 1.370(5) . ?
C6 H06 0.9500 . ?
C7 H07 0.9500 . ?
C8 C9 1.389(5) . ?
C8 C12 1.392(5) . ?
C8 S03 1.761(4) . ?
C9 C10 1.385(5) . ?
C9 H9 0.9500 . ?
C10 N2 1.344(6) . ?
C10 H10 0.9500 . ?
C11 N2 1.331(5) . ?
C11 C12 1.385(5) . ?
C11 H11 0.9500 . ?
C12 H12 0.9500 . ?
C13 C14 1.347(4) . ?
C13 C18 1.389(4) . ?
C13 Au1 2.070(3) . ?
C14 C15 1.400(5) . ?
C14 H14 0.9500 . ?
C15 C16 1.367(5) . ?
C15 H15 0.9500 . ?
C16 C17 1.399(5) . ?
C16 H16 0.9500 . ?
C17 C18 1.412(5) . ?
C17 C19 1.435(5) . ?
C18 C22 1.411(4) . ?
C19 C20 1.354(5) . ?
C19 H19 0.9500 . ?
C20 C21 1.436(5) . ?
C20 H20 0.9500 . ?
C21 C25 1.401(5) . ?
C21 C22 1.406(5) . ?
C22 N3 1.393(4) . ?
C23 N3 1.357(4) . ?
C23 C24 1.403(5) . ?
C23 H23 0.9500 . ?
C24 C25 1.363(6) . ?
C24 H24 0.9500 . ?
C25 H25 0.9500 . ?
N3 Au1 2.074(3) . ?
S1 Au1 2.2832(8) . ?
S3 Au1 2.2956(9) . ?
